data_7207633
loop_
_publ_author_name
'Mart\'inez Casado, Francisco Javier'
'Ca\~nadillas-Delgado, Laura'
'Cucinotta, Fabio'
'Guerrero-Mart\'inez, Andr\'es'
'Ramos Riesco, Miguel'
'Marchese, Leonardo'
'Rodr\'iguez Cheda, Jos\'e Antonio'

_publ_section_title
;
 Luminescent lead(ii) complexes: new three-dimensional mixed ligand MOFs
;
_journal_issue 8
_journal_name_full CrystEngComm
_journal_page_first 2660
_journal_paper_doi 10.1039/c2ce06546k
_journal_volume 14
_journal_year 2012
_chemical_formula_moiety 2(Pb+2),4(C4O2H7-),(C12H10N2),(H2O)
_chemical_formula_sum 'C28 H40 N2 O9 Pb2'
_chemical_formula_weight 963.03
_chemical_name_common
;
aqua-1,2-bis(4-pyridyl)ethene-dilead(II) tetrabutyrate
;
_chemical_name_systematic
;
aqua-1,2-bis(4-pyridyl)ethene-dilead(II) tetrabutyrate
;
_space_group_IT_number 15
_symmetry_cell_setting monoclinic
_symmetry_space_group_name_Hall '-C 2yc'
_symmetry_space_group_name_H-M 'C 1 2/c 1'
_atom_sites_solution_hydrogens geom
_atom_sites_solution_primary direct
_atom_sites_solution_secondary difmap
_audit_creation_method SHELXL-97
_cell_angle_alpha 90.00
_cell_angle_beta 100.63(3)
_cell_angle_gamma 90.00
_cell_formula_units_Z 4
_cell_length_a 18.037(4)
_cell_length_b 22.430(5)
_cell_length_c 8.1390(16)
_cell_measurement_temperature 150(2)
_cell_volume 3236.3(12)
_computing_cell_refinement 'DENZO-SMN (Otwinowski & Minor, 1997)'
_computing_data_collection 'CCD Server Software Huber'
_computing_data_reduction DENZO-SMN
_computing_molecular_graphics 'Mercury 1.4.2. and ORTEP-3 (Farrugia, 1997)'
_computing_publication_material 'SHELXL-97 (Sheldrick, 1997)'
_computing_structure_refinement 'SHELXL-97 (Sheldrick, 1997)'
_computing_structure_solution 'SHELXS-97 (Sheldrick, 1990)'
_diffrn_ambient_temperature 150(2)
_diffrn_detector_area_resol_mean 9.77
_diffrn_measured_fraction_theta_full 0.997
_diffrn_measured_fraction_theta_max 0.997
_diffrn_measurement_device_type ADSCq210rCCD-HUBER
_diffrn_measurement_method 'f\ scans'
_diffrn_radiation_monochromator Synchrotron
_diffrn_radiation_source Synchrotron
_diffrn_radiation_type Synchrotron
_diffrn_radiation_wavelength 0.73790
_diffrn_reflns_av_R_equivalents 0.1589
_diffrn_reflns_av_sigmaI/netI 0.0633
_diffrn_reflns_limit_h_max 23
_diffrn_reflns_limit_h_min -23
_diffrn_reflns_limit_k_max 28
_diffrn_reflns_limit_k_min -28
_diffrn_reflns_limit_l_max 10
_diffrn_reflns_limit_l_min -10
_diffrn_reflns_number 36017
_diffrn_reflns_theta_full 28.50
_diffrn_reflns_theta_max 28.50
_diffrn_reflns_theta_min 2.39
_exptl_absorpt_coefficient_mu 11.111
_exptl_absorpt_correction_T_max 0.8367
_exptl_absorpt_correction_T_min 0.5773
_exptl_absorpt_correction_type multi-scan
_exptl_absorpt_process_details
;
[c.f. r.h. blessing, acta cryst. (1995), a51, 33-38]
;
_exptl_crystal_colour Colourless
_exptl_crystal_density_diffrn 1.977
_exptl_crystal_density_method 'not measured'
_exptl_crystal_description prism
_exptl_crystal_F_000 1831
_exptl_crystal_size_max 0.090
_exptl_crystal_size_mid 0.060
_exptl_crystal_size_min 0.040
_refine_diff_density_max 2.480
_refine_diff_density_min -3.693
_refine_diff_density_rms 0.237
_refine_ls_extinction_coef 0.0054(3)
_refine_ls_extinction_expression Fc^*^=kFc[1+0.001xFc^2^\l^3^/sin(2\q)]^-1/4^
_refine_ls_extinction_method SHELXL
_refine_ls_goodness_of_fit_ref 1.040
_refine_ls_hydrogen_treatment noref
_refine_ls_matrix_type full
_refine_ls_number_parameters 187
_refine_ls_number_reflns 3668
_refine_ls_number_restraints 2
_refine_ls_restrained_S_all 1.040
_refine_ls_R_factor_all 0.0514
_refine_ls_R_factor_gt 0.0498
_refine_ls_shift/su_max 0.001
_refine_ls_shift/su_mean 0.000
_refine_ls_structure_factor_coef Fsqd
_refine_ls_weighting_details 'calc w=1/[\s^2^(Fo^2^)+(0.0826P)^2^+15.3466P] where P=(Fo^2^+2Fc^2^)/3'
_refine_ls_weighting_scheme calc
_refine_ls_wR_factor_gt 0.1322
_refine_ls_wR_factor_ref 0.1346
_reflns_number_gt 3434
_reflns_number_total 3668
_reflns_threshold_expression >2sigma(I)
_cod_data_source_file c2ce06546k.txt
_cod_data_source_block PbC4_bpe_150K
_cod_depositor_comments
;
The following automatic conversions were performed:

'_symmetry_cell_setting' value 'Monoclinic' changed to 'monoclinic'
according to /home/saulius/struct/CIF-dictionaries/cif_core.dic
dictionary named 'cif_core.dic' version 2.4.1 from 2010-06-29.

Automatic conversion script
Id: cif_fix_values 1715 2011-07-08 13:25:40Z adriana 
;
_cod_original_cell_volume 3236.3(11)
_cod_original_sg_symbol_H-M C2/c
_cod_database_code 7207633

loop_
_symmetry_equiv_pos_as_xyz
'x, y, z'
'-x, y, -z+1/2'
'x+1/2, y+1/2, z'
'-x+1/2, y+1/2, -z+1/2'
'-x, -y, -z'
'x, -y, z-1/2'
'-x+1/2, -y+1/2, -z'
'x+1/2, -y+1/2, z-1/2'

loop_
_atom_site_label
_atom_site_type_symbol
_atom_site_fract_x
_atom_site_fract_y
_atom_site_fract_z
_atom_site_U_iso_or_equiv
_atom_site_adp_type
_atom_site_occupancy
_atom_site_symmetry_multiplicity
_atom_site_calc_flag
_atom_site_refinement_flags
O4 O 0.4933(3) 0.3932(3) 0.4545(6) 0.0579(12) Uani 1 1 d .
O1 O 0.3313(3) 0.4790(2) 0.4623(7) 0.0582(12) Uani 1 1 d .
O3 O 0.4028(3) 0.3379(2) 0.3143(7) 0.0597(12) Uani 1 1 d .
O2 O 0.2623(3) 0.4241(3) 0.2737(8) 0.0673(15) Uani 1 1 d .
C6 C 0.2575(4) 0.3406(3) -0.0333(9) 0.0560(17) Uani 1 1 d .
H6 H 0.2375 0.3399 0.0667 0.067 Uiso 1 1 calc R
C11 C 0.2695(4) 0.4550(4) 0.4019(11) 0.0549(16) Uani 1 1 d .
C15 C 0.4637(5) 0.3439(4) 0.4199(9) 0.0607(19) Uani 1 1 d .
C16 C 0.5070(10) 0.2899(6) 0.4991(18) 0.127(6) Uani 1 1 d .
H16A H 0.5563 0.2904 0.4617 0.152 Uiso 1 1 calc R
H16B H 0.5179 0.2974 0.6210 0.152 Uiso 1 1 calc R
C12 C 0.2035(5) 0.4646(6) 0.4932(15) 0.088(3) Uani 1 1 d .
H12A H 0.2184 0.4496 0.6090 0.106 Uiso 1 1 calc R
H12B H 0.1946 0.5080 0.5001 0.106 Uiso 1 1 calc R
C17 C 0.4803(9) 0.2311(6) 0.478(3) 0.161(8) Uani 1 1 d D
H17A H 0.4618 0.2238 0.3577 0.193 Uiso 1 1 calc R
H17B H 0.4370 0.2267 0.5361 0.193 Uiso 1 1 calc R
C13 C 0.1326(8) 0.4361(10) 0.417(3) 0.193(14) Uani 1 1 d D
H13A H 0.1293 0.3977 0.4753 0.232 Uiso 1 1 calc R
H13B H 0.1355 0.4267 0.2997 0.232 Uiso 1 1 calc R
C18 C 0.5371(10) 0.1855(7) 0.542(3) 0.190(11) Uani 1 1 d D
H18A H 0.5143 0.1458 0.5240 0.285 Uiso 1 1 calc R
H18B H 0.5551 0.1918 0.6619 0.285 Uiso 1 1 calc R
H18C H 0.5795 0.1886 0.4828 0.285 Uiso 1 1 calc R
C14 C 0.062(2) 0.469(3) 0.417(8) 0.80(10) Uani 1 1 d D
H14A H 0.0190 0.4427 0.3742 1.200 Uiso 1 1 calc R
H14B H 0.0602 0.5039 0.3454 1.200 Uiso 1 1 calc R
H14C H 0.0593 0.4811 0.5312 1.200 Uiso 1 1 calc R
Pb1 Pb 0.384479(12) 0.438740(9) 0.19720(3) 0.04079(17) Uani 1 1 d .
O1W O 0.5000 0.5382(3) 0.2500 0.0484(14) Uani 1 2 d S
C5 C 0.2372(4) 0.2532(3) -0.4278(8) 0.0470(14) Uani 1 1 d .
H5 H 0.2009 0.2252 -0.4050 0.056 Uiso 1 1 calc R
C3 C 0.2607(4) 0.2993(3) -0.3048(8) 0.0445(13) Uani 1 1 d .
C2 C 0.3133(4) 0.3430(3) -0.3213(8) 0.0488(14) Uani 1 1 d .
H2 H 0.3329 0.3461 -0.4216 0.059 Uiso 1 1 calc R
C1 C 0.3366(4) 0.3817(3) -0.1913(8) 0.0485(14) Uani 1 1 d .
H1 H 0.3732 0.4111 -0.2040 0.058 Uiso 1 1 calc R
N1 N 0.3103(3) 0.3802(3) -0.0466(7) 0.0475(12) Uani 1 1 d .
C4 C 0.2302(5) 0.3005(3) -0.1566(10) 0.0527(15) Uani 1 1 d .
H4 H 0.1910 0.2737 -0.1427 0.063 Uiso 1 1 calc R

loop_
_atom_site_aniso_label
_atom_site_aniso_U_11
_atom_site_aniso_U_22
_atom_site_aniso_U_33
_atom_site_aniso_U_23
_atom_site_aniso_U_13
_atom_site_aniso_U_12
O4 0.059(3) 0.071(4) 0.041(3) 0.001(2) 0.004(2) 0.007(3)
O1 0.057(3) 0.057(3) 0.058(3) -0.012(2) 0.002(2) 0.001(2)
O3 0.083(3) 0.050(3) 0.051(3) 0.000(2) 0.024(3) -0.014(2)
O2 0.059(3) 0.079(4) 0.063(4) -0.026(3) 0.008(3) -0.013(3)
C6 0.063(4) 0.059(4) 0.047(4) -0.012(3) 0.013(3) -0.014(3)
C11 0.051(4) 0.057(4) 0.058(4) -0.001(3) 0.015(3) 0.002(3)
C15 0.085(5) 0.056(4) 0.045(4) 0.013(3) 0.022(4) 0.020(4)
C16 0.194(16) 0.101(9) 0.095(9) 0.054(8) 0.051(10) 0.071(10)
C12 0.065(5) 0.110(8) 0.095(7) -0.025(7) 0.028(5) 0.005(5)
C17 0.155(15) 0.086(10) 0.24(2) 0.061(13) 0.038(15) 0.017(10)
C13 0.068(8) 0.32(3) 0.21(2) -0.13(2) 0.077(12) -0.076(12)
C18 0.193(18) 0.134(13) 0.28(3) 0.125(16) 0.140(18) 0.115(13)
C14 0.77(14) 0.45(9) 0.92(18) 0.11(11) -0.53(14) 0.24(9)
Pb1 0.0470(2) 0.0385(2) 0.0350(2) -0.00172(7) 0.00267(12) -0.00583(7)
O1W 0.054(3) 0.046(3) 0.042(3) 0.000 0.003(3) 0.000
C5 0.048(3) 0.049(3) 0.042(3) -0.004(3) 0.004(2) -0.017(3)
C3 0.047(3) 0.043(3) 0.042(3) -0.006(3) 0.005(2) -0.010(2)
C2 0.053(3) 0.053(4) 0.041(3) -0.005(3) 0.009(3) -0.013(3)
C1 0.055(3) 0.048(3) 0.041(3) -0.002(3) 0.006(3) -0.014(3)
N1 0.054(3) 0.046(3) 0.042(3) -0.008(2) 0.008(2) -0.010(2)
C4 0.059(4) 0.051(3) 0.048(4) -0.007(3) 0.009(3) -0.018(3)

loop_
_atom_type_symbol
_atom_type_description
_atom_type_scat_dispersion_real
_atom_type_scat_dispersion_imag
_atom_type_scat_source
C C 0.0030 0.0020 'International Tables Vol C Tables 4.2.6.8 and 6.1.1.4'
H H 0.0000 0.0000 'International Tables Vol C Tables 4.2.6.8 and 6.1.1.4'
N N 0.0070 0.0040 'International Tables Vol C Tables 4.2.6.8 and 6.1.1.4'
O O 0.0120 0.0070 'International Tables Vol C Tables 4.2.6.8 and 6.1.1.4'
Pb Pb -4.1460 10.7510 'International Tables Vol C Tables 4.2.6.8 and 6.1.1.4'

loop_
_geom_angle_atom_site_label_1
_geom_angle_atom_site_label_2
_geom_angle_atom_site_label_3
_geom_angle
_geom_angle_site_symmetry_1
_geom_angle_site_symmetry_3
C15 O4 Pb1 86.7(4) . .
C15 O4 Pb1 123.2(5) . 2_655
Pb1 O4 Pb1 92.06(16) . 2_655
C11 O1 Pb1 87.9(4) . .
C11 O1 Pb1 138.1(5) . 6_566
Pb1 O1 Pb1 131.9(2) . 6_566
C15 O3 Pb1 101.6(4) . .
C11 O2 Pb1 100.4(5) . .
N1 C6 C4 123.3(7) . .
N1 C6 H6 118.3 . .
C4 C6 H6 118.3 . .
O2 C11 O1 121.3(7) . .
O2 C11 C12 121.1(8) . .
O1 C11 C12 117.6(8) . .
O2 C11 Pb1 54.8(4) . .
O1 C11 Pb1 66.6(4) . .
C12 C11 Pb1 174.3(7) . .
O4 C15 O3 122.1(7) . .
O4 C15 C16 116.7(10) . .
O3 C15 C16 121.0(10) . .
O4 C15 Pb1 68.8(4) . .
O3 C15 Pb1 53.7(3) . .
C16 C15 Pb1 167.9(7) . .
C17 C16 C15 124.0(15) . .
C17 C16 H16A 106.3 . .
C15 C16 H16A 106.3 . .
C17 C16 H16B 106.3 . .
C15 C16 H16B 106.3 . .
H16A C16 H16B 106.4 . .
C13 C12 C11 115.5(10) . .
C13 C12 H12A 108.4 . .
C11 C12 H12A 108.4 . .
C13 C12 H12B 108.4 . .
C11 C12 H12B 108.4 . .
H12A C12 H12B 107.5 . .
C16 C17 C18 114.2(15) . .
C16 C17 H17A 108.7 . .
C18 C17 H17A 108.7 . .
C16 C17 H17B 108.7 . .
C18 C17 H17B 108.7 . .
H17A C17 H17B 107.6 . .
C12 C13 C14 118(3) . .
C12 C13 H13A 107.7 . .
C14 C13 H13A 107.7 . .
C12 C13 H13B 107.7 . .
C14 C13 H13B 107.7 . .
H13A C13 H13B 107.1 . .
C17 C18 H18A 109.5 . .
C17 C18 H18B 109.5 . .
H18A C18 H18B 109.5 . .
C17 C18 H18C 109.5 . .
H18A C18 H18C 109.5 . .
H18B C18 H18C 109.5 . .
C13 C14 H14A 109.5 . .
C13 C14 H14B 109.5 . .
H14A C14 H14B 109.5 . .
C13 C14 H14C 109.5 . .
H14A C14 H14C 109.5 . .
H14B C14 H14C 109.5 . .
O2 Pb1 O3 80.7(2) . .
O2 Pb1 N1 75.97(19) . .
O3 Pb1 N1 80.84(19) . .
O2 Pb1 O1 50.17(17) . .
O3 Pb1 O1 92.35(17) . .
N1 Pb1 O1 126.02(18) . .
O2 Pb1 O1 93.1(2) . 6_565
O3 Pb1 O1 155.36(18) . 6_565
N1 Pb1 O1 74.52(18) . 6_565
O1 Pb1 O1 101.93(11) . 6_565
O2 Pb1 O4 107.8(2) . .
O3 Pb1 O4 49.04(18) . .
N1 Pb1 O4 126.39(19) . .
O1 Pb1 O4 79.94(16) . .
O1 Pb1 O4 153.01(17) 6_565 .
O2 Pb1 O4 149.34(18) . 2_655
O3 Pb1 O4 77.43(17) . 2_655
N1 Pb1 O4 79.53(17) . 2_655
O1 Pb1 O4 151.06(15) . 2_655
O1 Pb1 O4 97.91(16) 6_565 2_655
O4 Pb1 O4 72.89(18) . 2_655
O2 Pb1 C11 24.7(2) . .
O3 Pb1 C11 87.3(2) . .
N1 Pb1 C11 100.5(2) . .
O1 Pb1 C11 25.48(19) . .
O1 Pb1 C11 97.0(2) 6_565 .
O4 Pb1 C11 95.3(2) . .
O4 Pb1 C11 164.5(2) 2_655 .
O2 Pb1 C15 95.9(2) . .
O3 Pb1 C15 24.7(2) . .
N1 Pb1 C15 103.3(2) . .
O1 Pb1 C15 87.34(19) . .
O1 Pb1 C15 169.92(19) 6_565 .
O4 Pb1 C15 24.5(2) . .
O4 Pb1 C15 72.02(18) 2_655 .
C11 Pb1 C15 93.1(2) . .
C5 C5 C3 125.1(8) 7_554 .
C5 C5 H5 117.4 7_554 .
C3 C5 H5 117.4 . .
C2 C3 C4 116.7(6) . .
C2 C3 C5 123.8(6) . .
C4 C3 C5 119.5(6) . .
C1 C2 C3 119.4(6) . .
C1 C2 H2 120.3 . .
C3 C2 H2 120.3 . .
N1 C1 C2 123.3(6) . .
N1 C1 H1 118.3 . .
C2 C1 H1 118.3 . .
C6 N1 C1 117.6(6) . .
C6 N1 Pb1 124.5(5) . .
C1 N1 Pb1 116.7(4) . .
C6 C4 C3 119.5(6) . .
C6 C4 H4 120.2 . .
C3 C4 H4 120.2 . .

loop_
_geom_bond_atom_site_label_1
_geom_bond_atom_site_label_2
_geom_bond_distance
_geom_bond_site_symmetry_2
O4 C15 1.237(11) .
O4 Pb1 2.787(5) .
O4 Pb1 2.905(6) 2_655
O1 C11 1.254(9) .
O1 Pb1 2.675(6) .
O1 Pb1 2.702(5) 6_566
O3 C15 1.272(10) .
O3 Pb1 2.454(5) .
O2 C11 1.239(10) .
O2 Pb1 2.421(6) .
C6 N1 1.321(9) .
C6 C4 1.371(10) .
C6 H6 0.9500 .
C11 C12 1.530(11) .
C11 Pb1 2.912(8) .
C15 C16 1.519(13) .
C15 Pb1 2.983(7) .
C16 C17 1.40(2) .
C16 H16A 0.9900 .
C16 H16B 0.9900 .
C12 C13 1.462(18) .
C12 H12A 0.9900 .
C12 H12B 0.9900 .
C17 C18 1.472(2) .
C17 H17A 0.9900 .
C17 H17B 0.9900 .
C13 C14 1.470(2) .
C13 H13A 0.9900 .
C13 H13B 0.9900 .
C18 H18A 0.9800 .
C18 H18B 0.9800 .
C18 H18C 0.9800 .
C14 H14A 0.9800 .
C14 H14B 0.9800 .
C14 H14C 0.9800 .
Pb1 N1 2.544(5) .
Pb1 O1 2.702(5) 6_565
Pb1 O4 2.905(6) 2_655
C5 C5 1.346(13) 7_554
C5 C3 1.447(8) .
C5 H5 0.9500 .
C3 C2 1.388(9) .
C3 C4 1.415(10) .
C2 C1 1.374(9) .
C2 H2 0.9500 .
C1 N1 1.350(9) .
C1 H1 0.9500 .
C4 H4 0.9500 .
